data_4309177
loop_
_publ_author_name
'Md. Badruz Zaman'
'Konstantin Udachin'
'John A. Ripmeester'
'Mark D. Smith'
'Hans-Conrad zur Loye'

_publ_section_title
;
Synthesis and Characterization of Diverse Coordination Polymers. Linear and
Zigzag Chains Involving Their Structural Transformation via Intermolecular
Hydrogen-Bonded, Interpenetrating Ladders Polycatenane, and
Noninterpenetrating Square Grid from Long, Rigid N,N'-Bidentate Ligands:
1,4-Bis[(x-pyridyl)ethynyl]benzene (x= 3 and 4)
;
_journal_name_full 'Inorganic Chemistry'
_journal_page_first 5047
_journal_page_last 5059
_journal_paper_doi 10.1021/ic050080d
_journal_volume 44
_journal_year 2005
_chemical_formula_sum 'C40 H28 Co N6 O8'
_chemical_formula_weight 779.61
_chemical_name_systematic
; 
 ? 
;
_space_group_IT_number 1
_symmetry_cell_setting triclinic
_symmetry_space_group_name_Hall 'P 1'
_symmetry_space_group_name_H-M 'P 1'
_atom_sites_solution_hydrogens geom
_atom_sites_solution_primary direct
_atom_sites_solution_secondary difmap
_audit_creation_method SHELXL-97
_cell_angle_alpha 100.4270(10)
_cell_angle_beta 97.3240(10)
_cell_angle_gamma 110.9010(10)
_cell_formula_units_Z 1
_cell_length_a 7.4928(5)
_cell_length_b 8.9480(5)
_cell_length_c 14.8543(9)
_cell_measurement_temperature 173(2)
_cell_volume 894.81(10)
_computing_structure_refinement 'SHELXL-97 (Sheldrick, 1997)'
_computing_structure_solution 'SHELXS-97 (Sheldrick, 1990)'
_diffrn_ambient_temperature 173(2)
_diffrn_measured_fraction_theta_full 0.984
_diffrn_measured_fraction_theta_max 0.984
_diffrn_radiation_monochromator graphite
_diffrn_radiation_source 'fine-focus sealed tube'
_diffrn_radiation_type MoK\a
_diffrn_radiation_wavelength 0.71070
_diffrn_reflns_av_R_equivalents 0.0125
_diffrn_reflns_av_sigmaI/netI 0.0120
_diffrn_reflns_limit_h_max 10
_diffrn_reflns_limit_h_min -10
_diffrn_reflns_limit_k_max 12
_diffrn_reflns_limit_k_min -12
_diffrn_reflns_limit_l_max 20
_diffrn_reflns_limit_l_min -20
_diffrn_reflns_number 10592
_diffrn_reflns_theta_full 28.72
_diffrn_reflns_theta_max 28.72
_diffrn_reflns_theta_min 2.57
_exptl_absorpt_coefficient_mu 0.544
_exptl_absorpt_correction_type empirical
_exptl_absorpt_process_details sadabs
_exptl_crystal_colour light_pink
_exptl_crystal_density_diffrn 1.447
_exptl_crystal_density_method 'not measured'
_exptl_crystal_F_000 401
_exptl_crystal_size_max 0.5
_exptl_crystal_size_mid 0.2
_exptl_crystal_size_min 0.1
_refine_diff_density_max 0.339
_refine_diff_density_min -0.289
_refine_diff_density_rms 0.042
_refine_ls_abs_structure_details 'Flack H D (1983), Acta Cryst. A39, 876-881'
_refine_ls_abs_structure_Flack 0.513(5)
_refine_ls_extinction_method none
_refine_ls_goodness_of_fit_ref 1.048
_refine_ls_hydrogen_treatment mixed
_refine_ls_matrix_type full
_refine_ls_number_parameters 593
_refine_ls_number_reflns 8338
_refine_ls_number_restraints 3
_refine_ls_restrained_S_all 1.048
_refine_ls_R_factor_all 0.0279
_refine_ls_R_factor_gt 0.0265
_refine_ls_shift/su_max 0.029
_refine_ls_shift/su_mean 0.007
_refine_ls_structure_factor_coef Fsqd
_refine_ls_weighting_details 'calc w=1/[\s^2^(Fo^2^)+(0.0434P)^2^+0.2238P] where P=(Fo^2^+2Fc^2^)/3'
_refine_ls_weighting_scheme calc
_refine_ls_wR_factor_gt 0.0711
_refine_ls_wR_factor_ref 0.0728
_reflns_number_gt 8040
_reflns_number_total 8338
_reflns_threshold_expression >2sigma(I)
_cod_data_source_file ic050080dsi20050119_032607_5.cif
_cod_data_source_block compound-5_zam98
_cod_original_cell_volume 894.80(9)
_cod_database_code 4309177

loop_
_symmetry_equiv_pos_as_xyz
'x, y, z'

loop_
_atom_site_label
_atom_site_type_symbol
_atom_site_fract_x
_atom_site_fract_y
_atom_site_fract_z
_atom_site_U_iso_or_equiv
_atom_site_adp_type
_atom_site_occupancy
_atom_site_symmetry_multiplicity
_atom_site_calc_flag
_atom_site_refinement_flags
_atom_site_disorder_assembly
_atom_site_disorder_group
O1 O 0.39184(5) 0.07793(5) 0.24901(3) 0.02307(11) Uani 1 1 d . A 1
H12W H 0.4511 0.1415 0.3140 0.050 Uiso 1 1 d . B 1
H11W H 0.2759 0.0775 0.2380 0.050 Uiso 1 1 d . C 1
O2 O 0.71987(6) 0.19061(5) 0.04898(3) 0.02292(11) Uani 1 1 d . A 1
H22W H 0.8490 0.2702 0.0515 0.050 Uiso 1 1 d . D 1
H21W H 0.6663 0.1331 -0.0090 0.050 Uiso 1 1 d . E 1
Co1 Co 0.55537(3) 0.13369(2) 0.149208(15) 0.01834(1) Uani 1 1 d . . .
O3 O 0.78359(6) 0.13023(5) 0.25010(3) 0.02783(12) Uani 1 1 d . A .
O4 O 1.03288(7) 0.28140(6) 0.20302(4) 0.04276(16) Uani 1 1 d . A .
O5 O 1.07257(7) 0.16205(7) 0.31490(4) 0.04616(16) Uani 1 1 d . A .
O6 O 0.33026(6) 0.13757(5) 0.04819(3) 0.02604(12) Uani 1 1 d . A .
O7 O 0.07582(8) -0.00874(7) 0.09792(4) 0.04111(17) Uani 1 1 d . A .
O8 O 0.03788(7) 0.10530(7) -0.01562(4) 0.04165(17) Uani 1 1 d . A .
N1 N 0.47824(6) -0.13122(5) 0.09250(3) 0.02030(12) Uani 1 1 d . A .
N2 N 1.55593(8) -0.76327(7) -0.56715(4) 0.03202(16) Uani 1 1 d . . .
N3 N 0.63256(7) 0.39525(6) 0.20459(4) 0.02236(13) Uani 1 1 d . A .
N4 N -0.44241(8) 1.03447(8) 0.86626(4) 0.03298(16) Uani 1 1 d . . .
N5 N 0.96506(7) 0.19173(6) 0.25520(4) 0.02731(14) Uani 1 1 d . . .
N6 N 0.14493(7) 0.07469(7) 0.04332(4) 0.02648(15) Uani 1 1 d . . .
C1 C 0.32267(8) -0.24716(7) 0.11189(4) 0.02595(15) Uani 1 1 d . . .
H1 H 0.2614(11) -0.2084(9) 0.1606(5) 0.0249(19) Uiso 1 1 d . . .
C2 C 0.27795(9) -0.41109(8) 0.08346(5) 0.03042(17) Uani 1 1 d . A .
H2 H 0.1775(13) -0.4676(10) 0.0903(6) 0.039(2) Uiso 1 1 d . . .
C3 C 0.40027(8) -0.46699(7) 0.03075(4) 0.02736(15) Uani 1 1 d . . .
H3 H 0.3847(10) -0.5788(8) 0.0240(5) 0.0206(17) Uiso 1 1 d . . .
C5 C 0.59103(8) -0.18434(7) 0.04402(4) 0.02514(15) Uani 1 1 d . . .
H5 H 0.6907(10) -0.0927(8) 0.0240(5) 0.0212(18) Uiso 1 1 d . . .
C9 C 1.03925(12) -0.35595(9) -0.18138(7) 0.0536(3) Uani 1 1 d . A .
H9 H 1.0402(13) -0.2452(11) -0.1647(6) 0.044(3) Uiso 1 1 d . . .
C10 C 1.15890(12) -0.39484(9) -0.23495(6) 0.0485(2) Uani 1 1 d . . .
H10 H 1.2641(15) -0.2928(12) -0.2547(8) 0.060(3) Uiso 1 1 d . . .
C12 C 1.09388(9) -0.64426(8) -0.18742(4) 0.03059(16) Uani 1 1 d . . .
H12 H 1.1358(13) -0.7352(10) -0.1825(6) 0.040(2) Uiso 1 1 d . . .
C13 C 0.96758(9) -0.60849(7) -0.13368(4) 0.02737(15) Uani 1 1 d . A .
H13 H 0.8818(10) -0.6914(8) -0.1018(5) 0.0189(17) Uiso 1 1 d . . .
C16 C 1.45945(10) -0.70664(8) -0.51108(4) 0.03039(17) Uani 1 1 d . . .
H16 H 1.3386(9) -0.7086(7) -0.5353(4) 0.0097(14) Uiso 1 1 d . . .
C18 C 1.68098(9) -0.69520(8) -0.37466(4) 0.02937(17) Uani 1 1 d . . .
H18 H 1.7139(12) -0.6858(10) -0.3045(6) 0.033(2) Uiso 1 1 d . . .
C19 C 1.77897(9) -0.75454(8) -0.43416(5) 0.03083(17) Uani 1 1 d . . .
H19 H 1.8764(10) -0.7944(8) -0.4107(5) 0.0212(18) Uiso 1 1 d . . .
C20 C 1.70841(10) -0.79105(8) -0.53256(4) 0.03006(17) Uani 1 1 d . . .
H20 H 1.7487(10) -0.8498(8) -0.5762(5) 0.0199(17) Uiso 1 1 d . . .
C21 C 0.78625(9) 0.51089(7) 0.18772(5) 0.02786(17) Uani 1 1 d . . .
H21 H 0.8782(10) 0.4700(8) 0.1615(5) 0.0192(17) Uiso 1 1 d . . .
C22 C 0.82886(10) 0.68176(8) 0.21694(5) 0.03044(18) Uani 1 1 d . A .
H22 H 0.9461(12) 0.7719(10) 0.1981(6) 0.029(2) Uiso 1 1 d . . .
C23 C 0.71719(10) 0.73409(7) 0.26540(5) 0.02766(17) Uani 1 1 d . . .
H23 H 0.7533(10) 0.8456(8) 0.2965(5) 0.0156(17) Uiso 1 1 d . . .
C25 C 0.51796(9) 0.44770(6) 0.25440(4) 0.02303(15) Uani 1 1 d . . .
H25 H 0.3951(10) 0.3729(8) 0.2554(5) 0.0161(17) Uiso 1 1 d . . .
C29 C 0.07746(11) 0.61872(8) 0.48251(6) 0.0430(2) Uani 1 1 d . A .
H29 H 0.1243(12) 0.5318(10) 0.4929(6) 0.031(2) Uiso 1 1 d . . .
C30 C -0.04862(12) 0.65705(9) 0.53684(6) 0.0447(2) Uani 1 1 d . . .
H30 H -0.0849(12) 0.6027(10) 0.5863(6) 0.033(2) Uiso 1 1 d . . .
C32 C 0.01951(10) 0.91205(8) 0.48600(5) 0.03148(18) Uani 1 1 d . . .
H32 H 0.0211(11) 1.0258(9) 0.4959(5) 0.0241(19) Uiso 1 1 d . . .
C33 C 0.13980(10) 0.86997(9) 0.43224(5) 0.03195(19) Uani 1 1 d . A .
H33 H 0.1722(13) 0.9285(11) 0.3850(7) 0.041(2) Uiso 1 1 d . . .
C37 C -0.57162(9) 0.96629(8) 0.67408(4) 0.02670(16) Uani 1 1 d . . .
H37 H -0.6263(12) 0.9343(10) 0.6124(6) 0.030(2) Uiso 1 1 d . . .
C38 C -0.67182(9) 1.02447(8) 0.73568(5) 0.02995(17) Uani 1 1 d . . .
H38 H -0.8057(11) 1.0167(9) 0.7130(5) 0.0244(19) Uiso 1 1 d . . .
C39 C -0.60480(9) 1.05508(8) 0.82837(5) 0.03106(18) Uani 1 1 d . . .
H39 H -0.6906(11) 1.0796(9) 0.8731(5) 0.0250(19) Uiso 1 1 d . . .
C40 C -0.35055(9) 0.97311(9) 0.80441(5) 0.03260(18) Uani 1 1 d . . .
H40 H -0.2555(13) 0.9179(11) 0.8384(6) 0.041(2) Uiso 1 1 d . . .
C4 C 0.55393(8) -0.35038(7) 0.01204(4) 0.02568(14) Uani 1 1 d . A .
C6 C 0.69072(9) -0.39303(8) -0.03929(5) 0.03120(17) Uani 1 1 d . . .
C7 C 0.80392(10) -0.42541(8) -0.08109(5) 0.03317(18) Uani 1 1 d . A .
C8 C 0.93911(9) -0.45796(7) -0.13344(5) 0.02976(16) Uani 1 1 d . . .
C11 C 1.18518(9) -0.54215(7) -0.23982(5) 0.02966(16) Uani 1 1 d . . .
C14 C 1.30885(10) -0.58155(8) -0.29850(4) 0.03229(18) Uani 1 1 d . . .
C15 C 1.40081(10) -0.61947(8) -0.35210(4) 0.03088(17) Uani 1 1 d . . .
C17 C 1.51759(8) -0.67333(7) -0.41170(4) 0.02587(15) Uani 1 1 d . . .
C24 C 0.55123(9) 0.61568(7) 0.28719(4) 0.02388(16) Uani 1 1 d . A .
C26 C 0.42334(10) 0.65933(7) 0.33687(5) 0.02915(18) Uani 1 1 d . . .
C27 C 0.30701(10) 0.68984(8) 0.37737(5) 0.03172(18) Uani 1 1 d . A .
C28 C 0.17377(10) 0.73103(8) 0.42913(5) 0.02924(18) Uani 1 1 d . . .
C31 C -0.07864(9) 0.80209(8) 0.53915(4) 0.02825(17) Uani 1 1 d . . .
C34 C -0.19641(9) 0.84809(8) 0.59984(5) 0.02974(18) Uani 1 1 d . . .
C35 C -0.29507(9) 0.88510(9) 0.64978(5) 0.02983(18) Uani 1 1 d . . .
C36 C -0.40500(9) 0.93823(8) 0.71009(4) 0.02604(16) Uani 1 1 d . . .

loop_
_atom_site_aniso_label
_atom_site_aniso_U_11
_atom_site_aniso_U_22
_atom_site_aniso_U_33
_atom_site_aniso_U_23
_atom_site_aniso_U_13
_atom_site_aniso_U_12
O1 0.02032(15) 0.02828(16) 0.02181(16) 0.00331(14) 0.00726(13) 0.01126(12)
O2 0.02016(17) 0.02893(17) 0.02002(17) 0.00550(14) 0.00667(14) 0.00936(14)
Co1 0.01695(2) 0.02074(2) 0.01861(2) 0.00333(2) 0.00606(2) 0.00876(1)
O3 0.01753(16) 0.03721(18) 0.02971(19) 0.01240(15) 0.00417(15) 0.00997(14)
O4 0.0187(2) 0.0447(2) 0.0644(3) 0.0310(2) 0.0085(2) 0.00345(17)
O5 0.0341(2) 0.0730(3) 0.0425(2) 0.0229(2) 0.0018(2) 0.03168(18)
O6 0.02004(17) 0.03501(19) 0.02588(19) 0.00658(16) 0.00585(15) 0.01404(14)
O7 0.0294(2) 0.0600(3) 0.0346(2) 0.0200(2) 0.0057(2) 0.0144(2)
O8 0.0222(2) 0.0644(3) 0.0426(3) 0.0250(2) 0.0024(2) 0.01748(19)
N1 0.02102(18) 0.01414(15) 0.0229(2) 0.00065(15) 0.00350(16) 0.00582(13)
N2 0.0359(2) 0.0388(2) 0.0185(2) 0.00287(19) 0.00647(19) 0.01294(19)
N3 0.01874(18) 0.0325(2) 0.0210(2) 0.00588(17) 0.00786(16) 0.01494(15)
N4 0.0337(2) 0.0436(3) 0.0252(2) 0.0031(2) 0.0090(2) 0.02077(19)
N5 0.02708(19) 0.02833(18) 0.0320(2) 0.00729(18) 0.00537(18) 0.01749(15)
N6 0.01472(19) 0.0367(2) 0.0231(2) 0.0028(2) 0.00042(18) 0.00763(18)
C1 0.0163(2) 0.0307(2) 0.0326(2) 0.0109(2) 0.01204(19) 0.00729(17)
C2 0.0212(2) 0.0324(2) 0.0397(3) 0.0057(2) 0.0148(2) 0.01144(18)
C3 0.0260(2) 0.0296(2) 0.0290(3) -0.0038(2) 0.0068(2) 0.01859(16)
C5 0.01339(19) 0.0347(2) 0.0296(2) 0.0115(2) 0.00997(18) 0.00835(17)
C9 0.0592(4) 0.0263(2) 0.0851(5) 0.0117(3) 0.0385(3) 0.0212(2)
C10 0.0498(3) 0.0359(3) 0.0699(4) 0.0230(3) 0.0419(3) 0.0136(3)
C12 0.0363(2) 0.0403(2) 0.0277(2) 0.0144(2) 0.0161(2) 0.02341(19)
C13 0.0350(2) 0.0262(2) 0.0280(2) 0.00555(19) 0.0128(2) 0.01853(17)
C16 0.0363(3) 0.0374(3) 0.0137(2) 0.0040(2) -0.0001(2) 0.0128(2)
C18 0.0258(2) 0.0322(2) 0.0277(3) 0.0046(2) 0.0098(2) 0.0085(2)
C19 0.0302(3) 0.0343(2) 0.0276(3) 0.0082(2) -0.0015(2) 0.0145(2)
C20 0.0417(3) 0.0314(2) 0.0191(2) 0.0031(2) 0.0125(2) 0.0160(2)
C21 0.0283(2) 0.0241(2) 0.0317(3) -0.0018(2) 0.0090(2) 0.01412(18)
C22 0.0282(3) 0.0187(2) 0.0385(3) 0.0045(2) 0.0104(3) 0.0024(2)
C23 0.0295(3) 0.0182(2) 0.0294(3) 0.0072(2) 0.0048(2) 0.0023(2)
C25 0.0314(2) 0.01578(19) 0.0232(2) -0.00107(18) 0.0080(2) 0.01283(17)
C29 0.0569(3) 0.0318(3) 0.0625(4) 0.0236(2) 0.0451(3) 0.0262(2)
C30 0.0605(3) 0.0316(3) 0.0611(4) 0.0184(3) 0.0408(3) 0.0274(2)
C32 0.0376(3) 0.0309(2) 0.0317(3) 0.0041(2) 0.0093(2) 0.0211(2)
C33 0.0339(3) 0.0426(3) 0.0253(3) 0.0133(2) 0.0127(2) 0.0172(2)
C37 0.0339(3) 0.0312(2) 0.0179(2) 0.0065(2) 0.0047(2) 0.0160(2)
C38 0.0293(2) 0.0327(2) 0.0359(3) 0.0067(2) 0.0192(2) 0.01813(19)
C39 0.0243(2) 0.0348(3) 0.0379(3) 0.0059(2) 0.0130(2) 0.0152(2)
C40 0.0227(2) 0.0444(3) 0.0363(3) 0.0048(3) 0.0120(2) 0.02008(19)
C4 0.0304(2) 0.0279(2) 0.0229(2) -0.00160(19) 0.00615(19) 0.01973(16)
C6 0.0338(2) 0.0281(2) 0.0316(3) -0.0024(2) 0.0133(2) 0.01445(19)
C7 0.0401(3) 0.0260(2) 0.0313(3) 0.0013(2) 0.0121(2) 0.0117(2)
C8 0.0321(2) 0.0262(2) 0.0344(3) -0.0024(2) 0.0112(2) 0.01865(16)
C11 0.0294(2) 0.0330(2) 0.0297(3) -0.0004(2) 0.0067(2) 0.01934(17)
C14 0.0365(3) 0.0365(3) 0.0253(2) 0.0063(2) 0.0119(2) 0.0147(2)
C15 0.0385(3) 0.0292(2) 0.0220(2) 0.0007(2) 0.0086(2) 0.0116(2)
C17 0.0273(2) 0.0289(2) 0.0248(2) 0.00798(19) 0.01251(19) 0.01177(18)
C24 0.0212(2) 0.0244(2) 0.0250(2) 0.0064(2) 0.0079(2) 0.00657(19)
C26 0.0332(3) 0.0252(2) 0.0332(3) 0.0085(2) 0.0109(2) 0.0141(2)
C27 0.0308(3) 0.0290(2) 0.0384(3) 0.0025(2) 0.0142(2) 0.0155(2)
C28 0.0283(3) 0.0299(3) 0.0265(3) 0.0052(2) 0.0133(2) 0.0062(2)
C31 0.0252(3) 0.0311(3) 0.0262(3) 0.0054(2) 0.0132(2) 0.0065(2)
C34 0.0238(2) 0.0350(3) 0.0317(3) 0.0049(2) 0.0077(2) 0.0139(2)
C35 0.0206(2) 0.0406(3) 0.0324(3) 0.0098(2) 0.0104(2) 0.0146(2)
C36 0.0248(2) 0.0271(2) 0.0229(2) -0.0005(2) 0.0063(2) 0.00891(19)

loop_
_atom_type_symbol
_atom_type_description
_atom_type_scat_dispersion_real
_atom_type_scat_dispersion_imag
_atom_type_scat_source
C C 0.0033 0.0016 'International Tables Vol C Tables 4.2.6.8 and 6.1.1.4'
H H 0.0000 0.0000 'International Tables Vol C Tables 4.2.6.8 and 6.1.1.4'
N N 0.0061 0.0033 'International Tables Vol C Tables 4.2.6.8 and 6.1.1.4'
O O 0.0106 0.0060 'International Tables Vol C Tables 4.2.6.8 and 6.1.1.4'
Co Co 0.3494 0.9721 'International Tables Vol C Tables 4.2.6.8 and 6.1.1.4'

loop_
_geom_angle_atom_site_label_1
_geom_angle_atom_site_label_2
_geom_angle_atom_site_label_3
_geom_angle
_geom_angle_site_symmetry_1
_geom_angle_site_symmetry_3
_geom_angle_publ_flag
O1 Co1 O2 179.80(2) . . ?
O1 Co1 O6 96.83(2) . . ?
O2 Co1 O6 83.12(2) . . ?
O1 Co1 O3 83.65(2) . . ?
O2 Co1 O3 96.40(2) . . ?
O6 Co1 O3 179.52(2) . . ?
O1 Co1 N3 90.84(2) . . ?
O2 Co1 N3 88.97(2) . . ?
O6 Co1 N3 87.63(2) . . ?
O3 Co1 N3 92.374(19) . . ?
O1 Co1 N1 89.486(19) . . ?
O2 Co1 N1 90.71(2) . . ?
O6 Co1 N1 92.364(19) . . ?
O3 Co1 N1 87.626(19) . . ?
N3 Co1 N1 179.68(3) . . ?
N5 O3 Co1 128.54(4) . . ?
N6 O6 Co1 127.87(4) . . ?
C5 N1 C1 117.36(5) . . ?
C5 N1 Co1 121.18(4) . . ?
C1 N1 Co1 121.26(4) . . ?
C20 N2 C16 120.45(6) . . ?
C21 N3 C25 116.98(5) . . ?
C21 N3 Co1 122.57(5) . . ?
C25 N3 Co1 120.37(4) . . ?
C39 N4 C40 116.27(6) . . ?
O4 N5 O5 121.84(5) . . ?
O4 N5 O3 120.02(6) . . ?
O5 N5 O3 118.12(6) . . ?
O7 N6 O8 121.07(6) . . ?
O7 N6 O6 120.93(6) . . ?
O8 N6 O6 117.94(6) . . ?
C2 C1 N1 123.04(6) . . ?
C1 C2 C3 119.09(6) . . ?
C4 C3 C2 117.11(6) . . ?
N1 C5 C4 122.92(5) . . ?
C8 C9 C10 122.02(8) . . ?
C9 C10 C11 120.82(8) . . ?
C11 C12 C13 121.57(7) . . ?
C12 C13 C8 118.01(6) . . ?
N2 C16 C17 121.13(7) . . ?
C19 C18 C17 118.92(6) . . ?
C18 C19 C20 119.03(7) . . ?
N2 C20 C19 121.37(7) . . ?
N3 C21 C22 123.06(7) . . ?
C23 C22 C21 120.33(6) . . ?
C22 C23 C24 119.27(6) . . ?
N3 C25 C24 123.62(5) . . ?
C30 C29 C28 119.30(7) . . ?
C31 C30 C29 120.23(8) . . ?
C33 C32 C31 119.05(7) . . ?
C28 C33 C32 123.05(7) . . ?
C38 C37 C36 119.67(6) . . ?
C39 C38 C37 118.70(7) . . ?
C38 C39 N4 123.74(7) . . ?
C36 C40 N4 124.91(7) . . ?
C3 C4 C5 120.47(6) . . ?
C3 C4 C6 121.77(6) . . ?
C5 C4 C6 117.73(5) . . ?
C7 C6 C4 179.02(7) . . ?
C6 C7 C8 177.16(8) . . ?
C9 C8 C7 123.44(7) . . ?
C9 C8 C13 118.95(7) . . ?
C7 C8 C13 117.61(6) . . ?
C12 C11 C10 118.48(7) . . ?
C12 C11 C14 121.93(7) . . ?
C10 C11 C14 119.59(7) . . ?
C15 C14 C11 175.58(6) . . ?
C14 C15 C17 174.99(8) . . ?
C18 C17 C16 118.99(6) . . ?
C18 C17 C15 121.48(6) . . ?
C16 C17 C15 119.52(6) . . ?
C26 C24 C25 119.98(6) . . ?
C26 C24 C23 123.30(6) . . ?
C25 C24 C23 116.71(6) . . ?
C27 C26 C24 176.98(6) . . ?
C26 C27 C28 177.65(7) . . ?
C33 C28 C29 118.93(7) . . ?
C33 C28 C27 123.67(7) . . ?
C29 C28 C27 117.37(7) . . ?
C30 C31 C32 119.43(7) . . ?
C30 C31 C34 120.55(7) . . ?
C32 C31 C34 119.86(7) . . ?
C35 C34 C31 179.52(7) . . ?
C34 C35 C36 176.85(7) . . ?
C40 C36 C37 116.65(7) . . ?
C40 C36 C35 122.00(7) . . ?
C37 C36 C35 121.26(6) . . ?

loop_
_geom_bond_atom_site_label_1
_geom_bond_atom_site_label_2
_geom_bond_distance
_geom_bond_site_symmetry_2
_geom_bond_publ_flag
O1 Co1 2.0599(5) . ?
O2 Co1 2.0711(5) . ?
Co1 O6 2.1244(5) . ?
Co1 O3 2.1383(5) . ?
Co1 N3 2.1690(6) . ?
Co1 N1 2.1996(5) . ?
O3 N5 1.2579(7) . ?
O4 N5 1.2400(8) . ?
O5 N5 1.2496(8) . ?
O6 N6 1.2855(7) . ?
O7 N6 1.2384(8) . ?
O8 N6 1.2447(9) . ?
N1 C5 1.3329(8) . ?
N1 C1 1.3597(7) . ?
N2 C20 1.3155(10) . ?
N2 C16 1.3172(10) . ?
N3 C21 1.3330(8) . ?
N3 C25 1.3523(9) . ?
N4 C39 1.3617(10) . ?
N4 C40 1.3665(10) . ?
C1 C2 1.3533(9) . ?
C2 C3 1.4392(10) . ?
C3 C4 1.3495(8) . ?
C5 C4 1.3880(9) . ?
C9 C8 1.3365(12) . ?
C9 C10 1.3647(14) . ?
C10 C11 1.3913(12) . ?
C12 C11 1.3622(10) . ?
C12 C13 1.3969(10) . ?
C13 C8 1.4364(10) . ?
C16 C17 1.4290(8) . ?
C18 C19 1.3697(10) . ?
C18 C17 1.3703(10) . ?
C19 C20 1.4246(9) . ?
C21 C22 1.4157(9) . ?
C22 C23 1.3224(11) . ?
C23 C24 1.4355(9) . ?
C25 C24 1.4126(8) . ?
C29 C30 1.4095(13) . ?
C29 C28 1.4409(11) . ?
C30 C31 1.3894(12) . ?
C32 C33 1.3816(11) . ?
C32 C31 1.4300(10) . ?
C33 C28 1.3493(12) . ?
C37 C38 1.3977(10) . ?
C37 C36 1.4177(11) . ?
C38 C39 1.3460(10) . ?
C40 C36 1.3534(10) . ?
C4 C6 1.4665(10) . ?
C6 C7 1.1972(11) . ?
C7 C8 1.4301(11) . ?
C11 C14 1.4389(10) . ?
C14 C15 1.1970(11) . ?
C15 C17 1.4580(10) . ?
C24 C26 1.3994(11) . ?
C26 C27 1.2001(11) . ?
C27 C28 1.4420(11) . ?
C31 C34 1.4452(11) . ?
C34 C35 1.1967(11) . ?
C35 C36 1.4215(10) . ?
